data_7114513
loop_
_publ_author_name
'Harvey, John D.'
'Ziegler, Christopher J.'

_publ_section_title
;
 Dimeric and monomeric forms of manganese N-confused porphyrin
;
_journal_issue 17
_journal_name_full 'Chemical Communications'
_journal_page_first 1942
_journal_paper_doi 10.1039/b205345d
_journal_year 2002
_chemical_formula_sum 'C48.5 H38.5 Mn N6.5'
_chemical_formula_weight 767.30
_chemical_name_common 'manganese N-confused tetraphenylporphyrin pyridine complex'
_chemical_name_systematic
; 
(5,10,15,20-tetraphenyl-2-aza-21-carba-porphyrinato)(pyridine)manganese(II) 
;
_space_group_IT_number 2
_symmetry_cell_setting triclinic
_symmetry_space_group_name_Hall '-P 1'
_symmetry_space_group_name_H-M 'P -1'
_atom_sites_solution_hydrogens geom
_atom_sites_solution_primary direct
_atom_sites_solution_secondary difmap
_audit_creation_method SHELXL-97
_cell_angle_alpha 73.783(3)
_cell_angle_beta 69.248(3)
_cell_angle_gamma 66.975(3)
_cell_formula_units_Z 2
_cell_length_a 12.931(3)
_cell_length_b 13.497(3)
_cell_length_c 14.928(3)
_cell_measurement_reflns_used 1036
_cell_measurement_temperature 100(2)
_cell_measurement_theta_max 18.60
_cell_measurement_theta_min 2.40
_cell_volume 2212.1(8)
_computing_cell_refinement 'Bruker SMART'
_computing_data_collection 'Bruker SMART'
_computing_data_reduction 'Bruker SAINT'
_computing_molecular_graphics 'Bruker SHELXTL'
_computing_publication_material 'Bruker SHELXTL'
_computing_structure_refinement 'SHELXL-97 (Sheldrick, 1997)'
_computing_structure_solution 'SHELXS-97 (Sheldrick, 1990)'
_diffrn_ambient_temperature 100(2)
_diffrn_measured_fraction_theta_full 0.994
_diffrn_measured_fraction_theta_max 0.994
_diffrn_measurement_device_type 'CCD area detector'
_diffrn_measurement_method 'phi and omega scans'
_diffrn_radiation_monochromator graphite
_diffrn_radiation_source 'fine-focus sealed tube'
_diffrn_radiation_type MoK\a
_diffrn_radiation_wavelength 0.71073
_diffrn_reflns_av_R_equivalents 0.0538
_diffrn_reflns_av_sigmaI/netI 0.1030
_diffrn_reflns_limit_h_max 15
_diffrn_reflns_limit_h_min -15
_diffrn_reflns_limit_k_max 16
_diffrn_reflns_limit_k_min -16
_diffrn_reflns_limit_l_max 17
_diffrn_reflns_limit_l_min -17
_diffrn_reflns_number 15744
_diffrn_reflns_theta_full 25.00
_diffrn_reflns_theta_max 25.00
_diffrn_reflns_theta_min 1.48
_exptl_absorpt_coefficient_mu 0.337
_exptl_absorpt_correction_type SADABS
_exptl_crystal_colour green
_exptl_crystal_density_diffrn 1.152
_exptl_crystal_density_method 'not measured'
_exptl_crystal_description plate
_exptl_crystal_F_000 800
_exptl_crystal_size_max 0.20
_exptl_crystal_size_mid 0.20
_exptl_crystal_size_min 0.04
_refine_diff_density_max 0.438
_refine_diff_density_min -0.803
_refine_diff_density_rms 0.091
_refine_ls_extinction_method none
_refine_ls_goodness_of_fit_ref 1.029
_refine_ls_hydrogen_treatment mixed
_refine_ls_matrix_type full
_refine_ls_number_parameters 658
_refine_ls_number_reflns 7755
_refine_ls_number_restraints 444
_refine_ls_restrained_S_all 1.022
_refine_ls_R_factor_all 0.1394
_refine_ls_R_factor_gt 0.0822
_refine_ls_shift/su_max 0.417
_refine_ls_shift/su_mean 0.012
_refine_ls_structure_factor_coef Fsqd
_refine_ls_weighting_details 'calc w=1/[\s^2^(Fo^2^)+(0.1514P)^2^+0.0000P] where P=(Fo^2^+2Fc^2^)/3'
_refine_ls_weighting_scheme calc
_refine_ls_wR_factor_gt 0.2265
_refine_ls_wR_factor_ref 0.2545
_reflns_number_gt 4582
_reflns_number_total 7755
_reflns_threshold_expression >2sigma(I)
_cod_data_source_file b205345d.txt
_cod_data_source_block MnNCP
_cod_depositor_comments
;
The following automatic conversions were performed:

'_symmetry_cell_setting' value 'Triclinic' changed to 'triclinic'
according to
/usr/data/users/saulius/automatic-downloads/retrospective/RSC/lib/dictionaries/cif_core.dic
dictionary named 'cif_core.dic' version 2.4.2 from 2011-04-26.

Automatic conversion script
Id: cif_fix_values 2281 2013-09-26 08:29:07Z andrius 
;
_cod_original_sg_symbol_H-M P-1
_cod_original_formula_sum 'C48.50 H38.50 Mn N6.50'
_cod_database_code 7114513

loop_
_symmetry_equiv_pos_as_xyz
'x, y, z'
'-x, -y, -z'

loop_
_atom_site_label
_atom_site_type_symbol
_atom_site_fract_x
_atom_site_fract_y
_atom_site_fract_z
_atom_site_U_iso_or_equiv
_atom_site_adp_type
_atom_site_occupancy
_atom_site_symmetry_multiplicity
_atom_site_calc_flag
_atom_site_refinement_flags
_atom_site_disorder_assembly
_atom_site_disorder_group
Mn1 Mn 0.08541(7) 0.65927(6) 0.33925(5) 0.0431(3) Uani 1 1 d . . .
N1 N -0.0076(3) 0.6909(3) 0.2332(3) 0.0352(10) Uani 1 1 d . A .
N2 N 0.2227(3) 0.5425(3) 0.2610(3) 0.0313(9) Uani 1 1 d . A .
N3 N 0.1400(3) 0.5683(3) 0.4675(2) 0.0277(9) Uani 1 1 d . A .
N4 N -0.1886(4) 0.8286(3) 0.5467(3) 0.0432(11) Uani 1 1 d . . .
C1 C -0.1221(4) 0.7558(4) 0.2361(3) 0.0362(12) Uani 1 1 d . . .
C2 C -0.1433(5) 0.7614(4) 0.1448(3) 0.0425(13) Uani 1 1 d . A .
H2 H -0.2130 0.7985 0.1278 0.051 Uiso 1 1 calc R . .
C3 C -0.0409(4) 0.7015(4) 0.0896(3) 0.0414(13) Uani 1 1 d . . .
H3 H -0.0277 0.6912 0.0269 0.050 Uiso 1 1 calc R A .
C4 C 0.0439(4) 0.6568(4) 0.1444(3) 0.0371(12) Uani 1 1 d . A .
C5 C 0.1606(4) 0.5921(4) 0.1087(3) 0.0345(11) Uani 1 1 d . . .
C6 C 0.2435(4) 0.5371(4) 0.1642(3) 0.0327(11) Uani 1 1 d . A .
C7 C 0.3579(4) 0.4628(4) 0.1302(3) 0.0356(11) Uani 1 1 d . . .
H7 H 0.3930 0.4463 0.0676 0.043 Uiso 1 1 calc R A .
C8 C 0.4063(4) 0.4206(4) 0.2058(3) 0.0349(11) Uani 1 1 d . A .
H8 H 0.4801 0.3698 0.2048 0.042 Uiso 1 1 calc R . .
C9 C 0.3198(4) 0.4706(4) 0.2888(3) 0.0309(11) Uani 1 1 d . . .
C10 C 0.3338(4) 0.4435(3) 0.3844(3) 0.0281(10) Uani 1 1 d . A .
C11 C 0.2460(4) 0.4882(4) 0.4677(3) 0.0279(10) Uani 1 1 d . . .
C12 C 0.2563(4) 0.4507(4) 0.5658(3) 0.0320(11) Uani 1 1 d . A .
H12 H 0.3192 0.3964 0.5853 0.038 Uiso 1 1 calc R . .
C13 C 0.1554(4) 0.5105(4) 0.6246(3) 0.0318(11) Uani 1 1 d . . .
H13 H 0.1375 0.5047 0.6916 0.038 Uiso 1 1 calc R A .
C14 C 0.0817(4) 0.5848(4) 0.5631(3) 0.0312(11) Uani 1 1 d . A .
C15 C -0.0292(4) 0.6636(4) 0.5953(3) 0.0282(10) Uani 1 1 d . . .
C16 C -0.1044(4) 0.7227(4) 0.5335(3) 0.0300(10) Uani 1 1 d . A .
C17 C -0.1040(4) 0.6975(4) 0.4479(3) 0.0308(11) Uani 1 1 d . A .
H17 H -0.067(5) 0.628(5) 0.430(4) 0.057(16) Uiso 1 1 d . . .
C18 C -0.2347(4) 0.8663(4) 0.4717(3) 0.0356(11) Uani 1 1 d . A .
H18 H -0.2920 0.9334 0.4630 0.043 Uiso 1 1 calc R . .
C19 C -0.1832(4) 0.7883(4) 0.4064(3) 0.0331(11) Uani 1 1 d . . .
C20 C -0.2052(4) 0.8113(4) 0.3136(3) 0.0338(11) Uani 1 1 d . A .
C21 C 0.1992(4) 0.5769(4) 0.0033(3) 0.0366(12) Uani 1 1 d . A .
C22 C 0.1699(5) 0.5011(5) -0.0217(4) 0.0534(15) Uani 1 1 d . . .
H22 H 0.1297 0.4581 0.0267 0.064 Uiso 1 1 calc R A .
C23 C 0.2003(6) 0.4892(5) -0.1187(4) 0.0663(19) Uani 1 1 d . A .
H23 H 0.1801 0.4388 -0.1349 0.080 Uiso 1 1 calc R . .
C24 C 0.2608(5) 0.5531(6) -0.1903(4) 0.0614(18) Uani 1 1 d . . .
H24 H 0.2834 0.5439 -0.2547 0.074 Uiso 1 1 calc R A .
C25 C 0.2874(5) 0.6296(6) -0.1669(4) 0.0614(18) Uani 1 1 d . A .
H25 H 0.3252 0.6744 -0.2156 0.074 Uiso 1 1 calc R . .
C26 C 0.2577(5) 0.6405(6) -0.0690(4) 0.0586(17) Uani 1 1 d . . .
H26 H 0.2778 0.6912 -0.0531 0.070 Uiso 1 1 calc R A .
C27 C 0.4468(4) 0.3626(4) 0.3997(3) 0.0312(11) Uani 1 1 d . . .
C28 C 0.4811(4) 0.2545(4) 0.3864(3) 0.0364(11) Uani 1 1 d . A .
H28 H 0.4319 0.2325 0.3693 0.044 Uiso 1 1 calc R . .
C29 C 0.5881(5) 0.1788(4) 0.3985(4) 0.0452(13) Uani 1 1 d . . .
H29 H 0.6101 0.1079 0.3876 0.054 Uiso 1 1 calc R A .
C30 C 0.6623(5) 0.2091(5) 0.4268(4) 0.0510(15) Uani 1 1 d . A .
H30 H 0.7329 0.1588 0.4358 0.061 Uiso 1 1 calc R . .
C31 C 0.6280(5) 0.3167(4) 0.4414(4) 0.0436(13) Uani 1 1 d . . .
H31 H 0.6764 0.3378 0.4604 0.052 Uiso 1 1 calc R A .
C32 C 0.5232(4) 0.3920(4) 0.4279(3) 0.0377(12) Uani 1 1 d . A .
H32 H 0.5025 0.4633 0.4374 0.045 Uiso 1 1 calc R . .
C33 C -0.0670(4) 0.6940(3) 0.6942(3) 0.0283(10) Uani 1 1 d . A .
C34 C 0.0067(4) 0.7160(4) 0.7299(4) 0.0367(11) Uani 1 1 d . . .
H34 H 0.0837 0.7076 0.6930 0.044 Uiso 1 1 calc R A .
C35 C -0.0323(5) 0.7501(4) 0.8194(4) 0.0401(12) Uani 1 1 d . A .
H35 H 0.0183 0.7635 0.8424 0.048 Uiso 1 1 calc R . .
C36 C -0.1472(5) 0.7638(4) 0.8739(4) 0.0428(13) Uani 1 1 d . . .
H36 H -0.1742 0.7880 0.9332 0.051 Uiso 1 1 calc R A .
C37 C -0.2227(5) 0.7417(4) 0.8408(3) 0.0404(12) Uani 1 1 d . A .
H37 H -0.2996 0.7507 0.8780 0.048 Uiso 1 1 calc R . .
C38 C -0.1827(4) 0.7062(4) 0.7519(3) 0.0336(11) Uani 1 1 d . . .
H38 H -0.2329 0.6903 0.7304 0.040 Uiso 1 1 calc R A .
C39 C -0.3142(5) 0.8978(4) 0.2964(3) 0.0388(12) Uani 1 1 d . . .
C40 C -0.3099(6) 0.9823(4) 0.2148(4) 0.0517(15) Uani 1 1 d . A .
H40 H -0.2382 0.9841 0.1713 0.062 Uiso 1 1 calc R . .
C41 C -0.4121(7) 1.0619(5) 0.1996(5) 0.0633(18) Uani 1 1 d . . .
H41 H -0.4087 1.1161 0.1451 0.076 Uiso 1 1 calc R A .
C42 C -0.5186(6) 1.0616(5) 0.2645(5) 0.0631(19) Uani 1 1 d . A .
H42 H -0.5870 1.1151 0.2540 0.076 Uiso 1 1 calc R . .
C43 C -0.5233(5) 0.9796(5) 0.3470(4) 0.0586(16) Uani 1 1 d . . .
H43 H -0.5951 0.9796 0.3914 0.070 Uiso 1 1 calc R A .
C44 C -0.4221(5) 0.8991(4) 0.3623(4) 0.0462(14) Uani 1 1 d . A .
H44 H -0.4261 0.8454 0.4171 0.055 Uiso 1 1 calc R . .
N5 N 0.1323(13) 0.8038(9) 0.3234(9) 0.111(10) Uani 0.444(8) 1 d PGU A 1
C45 C 0.1257(12) 0.8429(9) 0.4028(7) 0.073(5) Uani 0.444(8) 1 d PGU A 1
H45 H 0.1058 0.8047 0.4651 0.088 Uiso 0.444(8) 1 calc PR A 1
C46 C 0.1491(13) 0.9391(9) 0.3890(8) 0.093(7) Uani 0.444(8) 1 d PGU A 1
H46 H 0.1447 0.9652 0.4421 0.111 Uiso 0.444(8) 1 calc PR A 1
C47 C 0.1789(14) 0.9962(8) 0.2958(10) 0.126(9) Uani 0.444(8) 1 d PGU A 1
H47 H 0.1945 1.0606 0.2865 0.152 Uiso 0.444(8) 1 calc PR A 1
C48 C 0.1855(16) 0.9572(10) 0.2164(8) 0.130(8) Uani 0.444(8) 1 d PGU A 1
H48 H 0.2055 0.9954 0.1540 0.156 Uiso 0.444(8) 1 calc PR A 1
C49 C 0.1622(15) 0.8610(10) 0.2302(8) 0.109(7) Uani 0.444(8) 1 d PGU A 1
H49 H 0.1665 0.8348 0.1771 0.131 Uiso 0.444(8) 1 calc PR A 1
N6 N 0.1198(7) 0.8094(4) 0.3264(5) 0.032(3) Uani 0.578(7) 1 d PGU A 2
C50 C 0.2332(6) 0.7995(6) 0.3202(8) 0.119(6) Uani 0.578(7) 1 d PGU A 2
H50 H 0.2932 0.7338 0.3103 0.143 Uiso 0.578(7) 1 calc PR A 2
C51 C 0.2568(8) 0.8880(9) 0.3286(11) 0.130(7) Uani 0.578(7) 1 d PGU A 2
H51 H 0.3326 0.8814 0.3244 0.157 Uiso 0.578(7) 1 calc PR A 2
C52 C 0.1671(11) 0.9863(7) 0.3433(10) 0.127(8) Uani 0.578(7) 1 d PGU A 2
H52 H 0.1829 1.0455 0.3490 0.152 Uiso 0.578(7) 1 calc PR A 2
C53 C 0.0538(9) 0.9961(5) 0.3496(11) 0.154(8) Uani 0.578(7) 1 d PGU A 2
H53 H -0.0062 1.0619 0.3594 0.185 Uiso 0.578(7) 1 calc PR A 2
C54 C 0.0301(6) 0.9077(5) 0.3411(9) 0.126(7) Uani 0.578(7) 1 d PGU A 2
H54 H -0.0457 0.9142 0.3453 0.151 Uiso 0.578(7) 1 calc PR A 2
N7 N 0.3734(19) 0.795(2) 0.0619(12) 0.156(8) Uani 0.444(8) 1 d PGU A 1
C55 C 0.461(2) 0.7082(15) 0.0955(14) 0.117(7) Uani 0.444(8) 1 d PGU A 1
H55 H 0.4705 0.6370 0.0930 0.141 Uiso 0.444(8) 1 calc PR A 1
C56 C 0.5337(17) 0.7284(17) 0.1329(15) 0.187(11) Uani 0.444(8) 1 d PGU A 1
H56 H 0.5921 0.6706 0.1553 0.225 Uiso 0.444(8) 1 calc PR A 1
C57 C 0.5192(18) 0.835(2) 0.1366(16) 0.180(12) Uani 0.444(8) 1 d PGU A 1
H57 H 0.5679 0.8484 0.1616 0.216 Uiso 0.444(8) 1 calc PR A 1
C58 C 0.432(2) 0.9212(14) 0.1030(16) 0.208(12) Uani 0.444(8) 1 d PGU A 1
H58 H 0.4221 0.9925 0.1055 0.250 Uiso 0.444(8) 1 calc PR A 1
C59 C 0.3589(19) 0.9011(17) 0.0656(14) 0.177(10) Uani 0.444(8) 1 d PGU A 1
H59 H 0.3004 0.9589 0.0432 0.213 Uiso 0.444(8) 1 calc PR A 1
N8 N 0.4674(11) 0.7745(10) 0.0314(6) 0.117(5) Uani 0.578(7) 1 d PGU A 2
C60 C 0.4464(10) 0.6900(8) 0.1059(8) 0.113(6) Uani 0.578(7) 1 d PGU A 2
H60 H 0.4191 0.6403 0.0967 0.135 Uiso 0.578(7) 1 calc PR A 2
C61 C 0.4661(11) 0.6798(8) 0.1942(8) 0.098(5) Uani 0.578(7) 1 d PGU A 2
H61 H 0.4520 0.6232 0.2441 0.118 Uiso 0.578(7) 1 calc PR A 2
C62 C 0.5069(11) 0.7541(9) 0.2080(8) 0.128(6) Uani 0.578(7) 1 d PGU A 2
H62 H 0.5201 0.7472 0.2671 0.153 Uiso 0.578(7) 1 calc PR A 2
C63 C 0.5280(10) 0.8386(8) 0.1335(9) 0.127(6) Uani 0.578(7) 1 d PGU A 2
H63 H 0.5552 0.8883 0.1427 0.152 Uiso 0.578(7) 1 calc PR A 2
C64 C 0.5082(11) 0.8487(8) 0.0451(7) 0.128(6) Uani 0.578(7) 1 d PGU A 2
H64 H 0.5223 0.9053 -0.0047 0.153 Uiso 0.578(7) 1 calc PR A 2
N9 N 1.073(3) -0.059(3) 1.026(2) 0.184(10) Uani 0.50 1 d PGU B -1
C65 C 1.009(4) 0.030(3) 1.075(2) 0.27(2) Uani 0.50 1 d PGU B -1
H65 H 1.0320 0.0380 1.1243 0.319 Uiso 0.50 1 calc PR B -1
C66 C 0.911(4) 0.108(3) 1.049(4) 0.33(3) Uani 0.50 1 d PGU B -1
H66 H 0.8686 0.1675 1.0812 0.397 Uiso 0.50 1 calc PR B -1
C67 C 0.877(3) 0.096(3) 0.975(4) 0.31(3) Uani 0.50 1 d PGU B -1
H67 H 0.8120 0.1483 0.9575 0.376 Uiso 0.50 1 calc PR B -1
C68 C 0.942(3) 0.007(3) 0.927(3) 0.226(16) Uani 0.50 1 d PGU B -1
H68 H 0.9188 -0.0003 0.8769 0.271 Uiso 0.50 1 calc PR B -1
C69 C 1.039(3) -0.070(2) 0.952(2) 0.196(13) Uani 0.50 1 d PGU B -1
H69 H 1.0823 -0.1298 0.9201 0.235 Uiso 0.50 1 calc PR B -1

loop_
_atom_site_aniso_label
_atom_site_aniso_U_11
_atom_site_aniso_U_22
_atom_site_aniso_U_33
_atom_site_aniso_U_23
_atom_site_aniso_U_13
_atom_site_aniso_U_12
Mn1 0.0553(6) 0.0421(5) 0.0330(5) -0.0035(3) -0.0154(4) -0.0159(4)
N1 0.041(2) 0.036(2) 0.024(2) -0.0023(17) -0.0101(18) -0.009(2)
N2 0.036(2) 0.039(2) 0.0196(19) -0.0041(16) -0.0097(17) -0.0119(19)
N3 0.037(2) 0.027(2) 0.0220(19) -0.0036(15) -0.0114(17) -0.0109(18)
N4 0.058(3) 0.029(2) 0.039(2) -0.0047(18) -0.018(2) -0.007(2)
C1 0.049(3) 0.038(3) 0.021(2) 0.000(2) -0.014(2) -0.011(2)
C2 0.050(3) 0.053(3) 0.024(3) -0.008(2) -0.017(2) -0.009(3)
C3 0.046(3) 0.051(3) 0.026(3) -0.009(2) -0.018(2) -0.004(3)
C4 0.045(3) 0.050(3) 0.017(2) -0.004(2) -0.010(2) -0.017(3)
C5 0.040(3) 0.041(3) 0.022(2) -0.004(2) -0.014(2) -0.008(2)
C6 0.039(3) 0.039(3) 0.022(2) -0.003(2) -0.007(2) -0.018(2)
C7 0.040(3) 0.049(3) 0.022(2) -0.009(2) -0.007(2) -0.019(3)
C8 0.031(3) 0.044(3) 0.028(3) -0.008(2) -0.003(2) -0.014(2)
C9 0.038(3) 0.036(3) 0.024(2) -0.005(2) -0.009(2) -0.017(2)
C10 0.034(3) 0.026(2) 0.028(2) -0.0038(19) -0.011(2) -0.012(2)
C11 0.037(3) 0.029(2) 0.021(2) -0.0050(18) -0.009(2) -0.012(2)
C12 0.039(3) 0.031(2) 0.028(2) -0.003(2) -0.017(2) -0.007(2)
C13 0.037(3) 0.034(3) 0.025(2) -0.005(2) -0.014(2) -0.008(2)
C14 0.042(3) 0.038(3) 0.019(2) -0.0042(19) -0.009(2) -0.019(2)
C15 0.037(3) 0.027(2) 0.023(2) -0.0039(18) -0.013(2) -0.009(2)
C16 0.033(3) 0.032(2) 0.024(2) -0.0047(19) -0.008(2) -0.010(2)
C17 0.034(3) 0.031(3) 0.026(2) -0.009(2) -0.011(2) -0.004(2)
C18 0.047(3) 0.027(2) 0.031(3) -0.006(2) -0.018(2) -0.003(2)
C19 0.036(3) 0.032(3) 0.025(2) -0.0056(19) -0.009(2) -0.005(2)
C20 0.039(3) 0.033(3) 0.026(2) -0.004(2) -0.013(2) -0.005(2)
C21 0.032(3) 0.052(3) 0.021(2) -0.004(2) -0.012(2) -0.006(2)
C22 0.079(4) 0.047(3) 0.029(3) -0.003(2) -0.017(3) -0.015(3)
C23 0.106(5) 0.052(4) 0.040(3) -0.012(3) -0.033(4) -0.010(4)
C24 0.048(4) 0.097(5) 0.030(3) -0.024(3) -0.007(3) -0.007(4)
C25 0.045(3) 0.119(6) 0.026(3) -0.003(3) -0.006(2) -0.043(4)
C26 0.055(4) 0.105(5) 0.031(3) -0.008(3) -0.011(3) -0.044(4)
C27 0.037(3) 0.034(3) 0.022(2) -0.0058(19) -0.007(2) -0.012(2)
C28 0.041(3) 0.034(3) 0.032(3) -0.005(2) -0.009(2) -0.011(2)
C29 0.055(3) 0.035(3) 0.039(3) -0.005(2) -0.017(3) -0.005(3)
C30 0.043(3) 0.061(4) 0.041(3) -0.011(3) -0.016(3) -0.002(3)
C31 0.039(3) 0.055(3) 0.037(3) -0.016(2) -0.015(2) -0.006(3)
C32 0.042(3) 0.043(3) 0.030(3) -0.012(2) -0.009(2) -0.012(2)
C33 0.035(3) 0.026(2) 0.023(2) -0.0059(18) -0.011(2) -0.005(2)
C34 0.035(3) 0.041(3) 0.037(3) -0.013(2) -0.010(2) -0.010(2)
C35 0.042(3) 0.048(3) 0.034(3) -0.016(2) -0.019(2) -0.004(3)
C36 0.053(3) 0.046(3) 0.030(3) -0.011(2) -0.021(3) -0.005(3)
C37 0.039(3) 0.048(3) 0.025(3) -0.005(2) -0.009(2) -0.006(2)
C38 0.042(3) 0.032(3) 0.029(3) 0.000(2) -0.018(2) -0.010(2)
C39 0.051(3) 0.032(3) 0.031(3) -0.010(2) -0.022(3) 0.000(2)
C40 0.072(4) 0.041(3) 0.037(3) -0.002(2) -0.030(3) -0.003(3)
C41 0.094(5) 0.040(3) 0.054(4) -0.005(3) -0.046(4) 0.001(3)
C42 0.071(5) 0.050(4) 0.071(4) -0.024(3) -0.054(4) 0.018(3)
C43 0.053(4) 0.067(4) 0.055(4) -0.028(3) -0.023(3) 0.001(3)
C44 0.047(3) 0.048(3) 0.038(3) -0.012(2) -0.021(3) 0.002(3)
N5 0.132(18) 0.095(16) 0.119(17) 0.034(14) -0.041(14) -0.080(13)
C45 0.124(13) 0.065(9) 0.063(9) 0.002(7) -0.039(9) -0.060(9)
C46 0.159(17) 0.043(10) 0.109(14) -0.011(9) -0.094(13) -0.017(11)
C47 0.20(2) 0.093(14) 0.146(18) 0.053(13) -0.127(15) -0.092(14)
C48 0.24(2) 0.075(12) 0.088(13) 0.024(10) -0.053(14) -0.088(14)
C49 0.183(18) 0.085(12) 0.072(11) 0.011(9) -0.025(12) -0.082(12)
N6 0.043(6) 0.027(6) 0.032(6) -0.001(5) -0.026(5) -0.005(5)
C50 0.120(13) 0.094(11) 0.179(16) -0.019(11) -0.058(12) -0.056(10)
C51 0.159(17) 0.082(11) 0.190(18) -0.013(12) -0.083(15) -0.056(11)
C52 0.188(19) 0.054(11) 0.156(17) -0.024(11) -0.075(15) -0.029(12)
C53 0.099(12) 0.053(8) 0.26(2) -0.020(11) 0.024(13) -0.046(9)
C54 0.078(9) 0.035(7) 0.241(18) -0.014(9) -0.021(11) -0.023(7)
N7 0.233(18) 0.162(15) 0.111(13) -0.042(13) -0.042(13) -0.094(15)
C55 0.162(15) 0.080(11) 0.125(14) -0.042(11) 0.005(13) -0.077(11)
C56 0.172(15) 0.124(14) 0.191(16) -0.039(14) -0.024(15) 0.014(14)
C57 0.170(16) 0.124(16) 0.214(18) -0.030(16) -0.047(16) -0.020(15)
C58 0.207(19) 0.180(18) 0.205(19) -0.012(17) -0.075(17) -0.026(17)
C59 0.28(2) 0.17(2) 0.109(16) -0.015(16) -0.099(17) -0.06(2)
N8 0.190(13) 0.110(9) 0.070(8) -0.016(7) 0.015(8) -0.113(9)
C60 0.145(12) 0.092(10) 0.114(12) -0.041(9) 0.015(10) -0.079(9)
C61 0.122(11) 0.060(7) 0.142(12) 0.006(8) -0.069(10) -0.046(7)
C62 0.165(13) 0.082(10) 0.174(15) -0.013(10) -0.091(12) -0.046(10)
C63 0.114(11) 0.100(11) 0.207(15) -0.050(11) -0.050(11) -0.056(9)
C64 0.163(13) 0.109(11) 0.105(11) -0.051(9) 0.039(10) -0.082(10)
N9 0.26(3) 0.17(2) 0.20(2) -0.031(18) -0.034(19) -0.18(2)
C65 0.32(4) 0.22(4) 0.25(3) -0.04(3) -0.07(3) -0.10(3)
C66 0.36(4) 0.27(4) 0.30(3) 0.01(3) -0.06(3) -0.10(3)
C67 0.35(4) 0.23(3) 0.29(3) -0.04(3) -0.02(3) -0.09(3)
C68 0.35(4) 0.12(2) 0.25(2) -0.10(2) -0.04(3) -0.11(2)
C69 0.28(3) 0.19(2) 0.21(2) -0.07(2) -0.03(2) -0.18(2)

loop_
_atom_type_symbol
_atom_type_description
_atom_type_scat_dispersion_real
_atom_type_scat_dispersion_imag
_atom_type_scat_source
C C 0.0033 0.0016 'International Tables Vol C Tables 4.2.6.8 and 6.1.1.4'
H H 0.0000 0.0000 'International Tables Vol C Tables 4.2.6.8 and 6.1.1.4'
N N 0.0061 0.0033 'International Tables Vol C Tables 4.2.6.8 and 6.1.1.4'
Mn Mn 0.3368 0.7283 'International Tables Vol C Tables 4.2.6.8 and 6.1.1.4'

loop_
_geom_angle_atom_site_label_1
_geom_angle_atom_site_label_2
_geom_angle_atom_site_label_3
_geom_angle
N2 Mn1 N3 88.29(14)
N2 Mn1 N1 88.24(15)
N3 Mn1 N1 152.66(14)
N2 Mn1 N6 115.0(2)
N3 Mn1 N6 99.7(2)
N1 Mn1 N6 106.3(2)
N2 Mn1 N5 111.4(4)
N3 Mn1 N5 98.5(4)
N1 Mn1 N5 108.0(4)
N6 Mn1 N5 3.8(5)
N2 Mn1 C17 144.96(16)
N3 Mn1 C17 84.07(15)
N1 Mn1 C17 83.32(15)
N6 Mn1 C17 100.0(2)
N5 Mn1 C17 103.5(4)
C4 N1 C1 107.6(4)
C4 N1 Mn1 124.0(3)
C1 N1 Mn1 128.2(3)
C9 N2 C6 106.8(4)
C9 N2 Mn1 126.3(3)
C6 N2 Mn1 125.9(3)
C11 N3 C14 107.3(3)
C11 N3 Mn1 124.9(3)
C14 N3 Mn1 127.5(3)
C18 N4 C16 107.6(4)
N1 C1 C20 126.1(4)
N1 C1 C2 108.9(4)
C20 C1 C2 125.0(5)
C3 C2 C1 106.2(4)
C2 C3 C4 108.6(4)
N1 C4 C5 127.3(4)
N1 C4 C3 108.7(4)
C5 C4 C3 124.0(4)
C4 C5 C6 125.4(4)
C4 C5 C21 116.6(4)
C6 C5 C21 117.9(4)
N2 C6 C7 109.6(4)
N2 C6 C5 125.3(4)
C7 C6 C5 125.0(4)
C8 C7 C6 107.7(4)
C7 C8 C9 106.7(4)
N2 C9 C10 126.3(4)
N2 C9 C8 109.2(4)
C10 C9 C8 124.5(4)
C9 C10 C11 124.6(4)
C9 C10 C27 117.9(4)
C11 C10 C27 117.4(4)
N3 C11 C10 126.3(4)
N3 C11 C12 109.9(4)
C10 C11 C12 123.8(4)
C13 C12 C11 106.8(4)
C12 C13 C14 107.5(4)
N3 C14 C15 126.1(4)
N3 C14 C13 108.5(4)
C15 C14 C13 125.4(4)
C14 C15 C16 122.1(4)
C14 C15 C33 120.3(4)
C16 C15 C33 117.4(4)
C17 C16 N4 108.2(4)
C17 C16 C15 129.1(4)
N4 C16 C15 122.4(4)
C19 C17 C16 107.4(4)
C19 C17 Mn1 110.7(3)
C16 C17 Mn1 110.5(3)
N4 C18 C19 110.4(4)
C17 C19 C18 106.4(4)
C17 C19 C20 130.2(4)
C18 C19 C20 123.0(4)
C1 C20 C19 121.1(4)
C1 C20 C39 119.2(4)
C19 C20 C39 119.7(4)
C26 C21 C22 119.0(5)
C26 C21 C5 121.1(5)
C22 C21 C5 119.8(5)
C21 C22 C23 120.7(6)
C24 C23 C22 119.4(6)
C25 C24 C23 120.4(5)
C24 C25 C26 119.9(6)
C21 C26 C25 120.5(6)
C28 C27 C32 117.6(4)
C28 C27 C10 120.9(4)
C32 C27 C10 121.6(4)
C29 C28 C27 121.2(5)
C30 C29 C28 120.5(5)
C29 C30 C31 118.7(5)
C32 C31 C30 120.9(5)
C31 C32 C27 121.2(5)
C34 C33 C38 118.1(4)
C34 C33 C15 122.5(4)
C38 C33 C15 119.3(4)
C35 C34 C33 121.6(5)
C36 C35 C34 119.3(5)
C35 C36 C37 120.6(5)
C38 C37 C36 119.8(5)
C37 C38 C33 120.6(4)
C44 C39 C40 118.7(5)
C44 C39 C20 120.3(4)
C40 C39 C20 120.9(5)
C41 C40 C39 120.3(6)
C42 C41 C40 120.5(6)
C41 C42 C43 119.6(6)
C44 C43 C42 120.4(6)
C43 C44 C39 120.5(5)
C45 N5 C49 120.0
C45 N5 Mn1 122.4(6)
C49 N5 Mn1 117.5(6)
N5 C45 C46 120.0
C47 C46 C45 120.0
C48 C47 C46 120.0
C47 C48 C49 120.0
C48 C49 N5 120.0
C50 N6 C54 120.0
C50 N6 Mn1 117.0(4)
C54 N6 Mn1 122.0(4)
C51 C50 N6 120.0
C52 C51 C50 120.0
C51 C52 C53 120.0
C52 C53 C54 120.0
C53 C54 N6 120.0
C55 N7 C59 120.0
C56 C55 N7 120.0
C55 C56 C57 120.0
C58 C57 C56 120.0
C59 C58 C57 120.0
C58 C59 N7 120.0
C60 N8 C64 120.0
N8 C60 C61 120.0
C62 C61 C60 120.0
C61 C62 C63 120.0
C62 C63 C64 120.0
C63 C64 N8 120.0
C65 N9 C69 120.0
N9 C65 C66 120.0
C65 C66 C67 120.0
C66 C67 C68 120.0
C67 C68 C69 120.0
C68 C69 N9 120.0

loop_
_geom_bond_atom_site_label_1
_geom_bond_atom_site_label_2
_geom_bond_distance
Mn1 N2 2.091(4)
Mn1 N3 2.154(4)
Mn1 N1 2.169(4)
Mn1 N6 2.183(6)
Mn1 N5 2.190(8)
Mn1 C17 2.357(5)
N1 C4 1.374(6)
N1 C1 1.387(6)
N2 C9 1.372(6)
N2 C6 1.390(5)
N3 C11 1.374(6)
N3 C14 1.392(5)
N4 C18 1.336(6)
N4 C16 1.432(6)
C1 C20 1.424(7)
C1 C2 1.459(6)
C2 C3 1.359(7)
C3 C4 1.441(7)
C4 C5 1.408(7)
C5 C6 1.432(6)
C5 C21 1.521(6)
C6 C7 1.429(7)
C7 C8 1.361(7)
C8 C9 1.462(6)
C9 C10 1.429(6)
C10 C11 1.443(6)
C10 C27 1.493(6)
C11 C12 1.446(6)
C12 C13 1.373(6)
C13 C14 1.454(6)
C14 C15 1.422(6)
C15 C16 1.433(6)
C15 C33 1.501(6)
C16 C17 1.410(6)
C17 C19 1.406(6)
C18 C19 1.437(6)
C19 C20 1.438(6)
C20 C39 1.488(7)
C21 C26 1.373(8)
C21 C22 1.395(8)
C22 C23 1.398(8)
C23 C24 1.385(9)
C24 C25 1.370(9)
C25 C26 1.408(7)
C27 C28 1.400(6)
C27 C32 1.415(7)
C28 C29 1.400(7)
C29 C30 1.399(8)
C30 C31 1.398(8)
C31 C32 1.383(7)
C33 C34 1.398(6)
C33 C38 1.407(7)
C34 C35 1.391(6)
C35 C36 1.384(7)
C36 C37 1.392(7)
C37 C38 1.391(6)
C39 C44 1.389(8)
C39 C40 1.420(7)
C40 C41 1.384(8)
C41 C42 1.375(9)
C42 C43 1.408(9)
C43 C44 1.380(7)
N5 C45 1.3900
N5 C49 1.3900
C45 C46 1.3900
C46 C47 1.3900
C47 C48 1.3900
C48 C49 1.3900
N6 C50 1.3900
N6 C54 1.3900
C50 C51 1.3900
C51 C52 1.3900
C52 C53 1.3900
C53 C54 1.3900
N7 C55 1.3900
N7 C59 1.3900
C55 C56 1.3900
C56 C57 1.3900
C57 C58 1.3900
C58 C59 1.3900
N8 C60 1.3900
N8 C64 1.3900
C60 C61 1.3900
C61 C62 1.3900
C62 C63 1.3900
C63 C64 1.3900
N9 C65 1.3900
N9 C69 1.3900
C65 C66 1.3900
C66 C67 1.3900
C67 C68 1.3900
C68 C69 1.3900
